data_1506174
loop_
_publ_author_name
'Toumieux, Sylvestre'
'Compain, Philippe'
'Martin, Olivier R.'
'Selkti, Mohamed'

_publ_section_title
;
 New aspects of catalytic intramolecular C-H amination: unexpected
 formation of a seven-membered ring in nitrogen-containing systems.
;
_journal_issue 20
_journal_name_full 'Organic letters'
_journal_page_first 4493
_journal_page_last 4496
_journal_paper_doi 10.1021/ol061649x
_journal_volume 8
_journal_year 2006
_chemical_formula_moiety 'C13 H18 N2 O5 S2'
_chemical_formula_sum 'C13 H18 N2 O5 S2'
_chemical_formula_weight 346.41
_chemical_name_systematic
;
 ?
;
_space_group_IT_number 14
_symmetry_cell_setting monoclinic
_symmetry_space_group_name_Hall '-P 2yn'
_symmetry_space_group_name_H-M 'P 1 21/n 1'
_atom_sites_solution_hydrogens geom
_atom_sites_solution_primary direct
_atom_sites_solution_secondary difmap
_audit_creation_method SHELXL-97
_cell_angle_alpha 90.00
_cell_angle_beta 96.7179(11)
_cell_angle_gamma 90.00
_cell_formula_units_Z 8
_cell_length_a 15.5689(3)
_cell_length_b 11.3899(2)
_cell_length_c 17.4891(4)
_cell_measurement_temperature 293(2)
_cell_volume 3080.02(11)
_computing_structure_refinement 'SHELXL-97 (Sheldrick, 1997)'
_diffrn_ambient_temperature 293(2)
_diffrn_measured_fraction_theta_full 0.994
_diffrn_measured_fraction_theta_max 0.994
_diffrn_measurement_device_type 'KappaCCD (Nonius, 1998)'
_diffrn_measurement_method CCD
_diffrn_radiation_monochromator 'horizonally mounted graphite crystal'
_diffrn_radiation_source 'fine-focus sealed tube'
_diffrn_radiation_type MoK\a
_diffrn_radiation_wavelength 0.71073
_diffrn_reflns_av_R_equivalents 0.0224
_diffrn_reflns_av_sigmaI/netI 0.0306
_diffrn_reflns_limit_h_max 19
_diffrn_reflns_limit_h_min -19
_diffrn_reflns_limit_k_max 14
_diffrn_reflns_limit_k_min -14
_diffrn_reflns_limit_l_max 22
_diffrn_reflns_limit_l_min -22
_diffrn_reflns_number 12450
_diffrn_reflns_theta_full 26.67
_diffrn_reflns_theta_max 26.67
_diffrn_reflns_theta_min 2.14
_exptl_absorpt_coefficient_mu 0.370
_exptl_absorpt_correction_type none
_exptl_crystal_colour colourless
_exptl_crystal_density_diffrn 1.494
_exptl_crystal_density_method 'not measured'
_exptl_crystal_description parallelepiped
_exptl_crystal_F_000 1456
_exptl_crystal_size_max 0.30
_exptl_crystal_size_mid 0.25
_exptl_crystal_size_min 0.20
_refine_diff_density_max 0.483
_refine_diff_density_min -0.413
_refine_diff_density_rms 0.052
_refine_ls_extinction_method none
_refine_ls_goodness_of_fit_ref 0.950
_refine_ls_hydrogen_treatment mixed
_refine_ls_matrix_type full
_refine_ls_number_parameters 399
_refine_ls_number_reflns 6468
_refine_ls_number_restraints 0
_refine_ls_restrained_S_all 0.950
_refine_ls_R_factor_all 0.0629
_refine_ls_R_factor_gt 0.0461
_refine_ls_shift/su_max 0.002
_refine_ls_shift/su_mean 0.000
_refine_ls_structure_factor_coef Fsqd
_refine_ls_weighting_details 'calc w=1/[\s^2^(Fo^2^)+(0.0929P)^2^+1.7481P] where P=(Fo^2^+2Fc^2^)/3'
_refine_ls_weighting_scheme calc
_refine_ls_wR_factor_gt 0.1320
_refine_ls_wR_factor_ref 0.1474
_reflns_number_gt 5048
_reflns_number_total 6468
_reflns_threshold_expression >2sigma(I)
_cod_data_source_file ol061649xsi20060705_091840.cif
_cod_data_source_block compose4
_cod_original_sg_symbol_H-M 'P 21/n'
_cod_database_code 1506174

loop_
_symmetry_equiv_pos_as_xyz
'x, y, z'
'-x+1/2, y+1/2, -z+1/2'
'-x, -y, -z'
'x-1/2, -y-1/2, z-1/2'

loop_
_atom_site_label
_atom_site_type_symbol
_atom_site_fract_x
_atom_site_fract_y
_atom_site_fract_z
_atom_site_U_iso_or_equiv
_atom_site_adp_type
_atom_site_occupancy
_atom_site_symmetry_multiplicity
_atom_site_calc_flag
_atom_site_refinement_flags
S1 S 0.61367(3) 0.95374(5) 0.17937(3) 0.03685(16) Uani 1 1 d .
S2 S 0.88802(3) 0.80645(5) 0.80213(3) 0.03646(16) Uani 1 1 d .
S3 S 0.78092(4) 0.92279(7) 0.36684(4) 0.0543(2) Uani 1 1 d .
S4 S 0.72955(5) 0.89728(8) 0.62099(4) 0.0601(2) Uani 1 1 d .
O2 O 0.89901(12) 0.68963(14) 0.77484(10) 0.0469(4) Uani 1 1 d .
O3 O 0.58729(11) 0.83386(14) 0.18322(10) 0.0473(4) Uani 1 1 d .
N4 N 0.89087(12) 0.89434(15) 0.72893(11) 0.0371(4) Uani 1 1 d .
O5 O 0.81449(11) 0.83146(18) 0.84039(11) 0.0542(5) Uani 1 1 d .
N6 N 0.62635(12) 1.00342(16) 0.26750(11) 0.0368(4) Uani 1 1 d .
O7 O 0.68895(11) 0.98109(19) 0.14323(11) 0.0577(5) Uani 1 1 d .
C8 C 0.97914(14) 0.8448(2) 0.86686(13) 0.0378(5) Uani 1 1 d .
N9 N 0.68413(15) 0.8901(2) 0.38006(13) 0.0535(6) Uani 1 1 d .
H9 H 0.6771 0.8442 0.4179 0.064 Uiso 1 1 calc R
C10 C 0.60457(15) 0.9331(2) 0.33184(14) 0.0420(5) Uani 1 1 d .
H10 H 0.5717 0.8645 0.3110 0.050 Uiso 1 1 calc R
C11 C 0.90496(16) 0.8500(2) 0.65320(14) 0.0429(5) Uani 1 1 d .
H11 H 0.9277 0.7699 0.6593 0.052 Uiso 1 1 calc R
O12 O 0.78637(13) 1.0597(2) 0.36905(11) 0.0650(6) Uani 1 1 d .
C13 C 0.44710(15) 1.0309(2) 0.15680(14) 0.0423(5) Uani 1 1 d .
H13 H 0.4386 0.9862 0.1998 0.051 Uiso 1 1 calc R
C14 C 0.52790(14) 1.03701(19) 0.13191(12) 0.0355(5) Uani 1 1 d .
C15 C 0.54089(17) 1.1041(2) 0.06816(15) 0.0465(6) Uani 1 1 d .
H15 H 0.5955 1.1096 0.0518 0.056 Uiso 1 1 calc R
C16 C 1.12208(17) 0.8935(2) 0.97266(16) 0.0493(6) Uani 1 1 d .
O17 O 0.67580(15) 0.9036(3) 0.54938(14) 0.0881(8) Uani 1 1 d .
O18 O 0.74734(14) 1.0283(2) 0.64411(13) 0.0691(6) Uani 1 1 d .
O19 O 0.70245(14) 0.8329(2) 0.68173(13) 0.0736(6) Uani 1 1 d .
C20 C 0.47098(19) 1.1630(2) 0.02919(14) 0.0501(6) Uani 1 1 d .
H20 H 0.4792 1.2072 -0.0141 0.060 Uiso 1 1 calc R
C21 C 1.12638(18) 0.9056(3) 0.89506(17) 0.0600(7) Uani 1 1 d .
H21 H 1.1776 0.9311 0.8779 0.072 Uiso 1 1 calc R
C22 C 0.97370(19) 0.8338(3) 0.94434(16) 0.0606(8) Uani 1 1 d .
H22 H 0.9220 0.8111 0.9617 0.073 Uiso 1 1 calc R
C23 C 0.38999(17) 1.1579(2) 0.05270(14) 0.0432(6) Uani 1 1 d .
N24 N 0.82182(16) 0.8464(2) 0.59999(13) 0.0584(6) Uani 1 1 d .
H24 H 0.8230 0.8152 0.5553 0.070 Uiso 1 1 calc R
C25 C 0.37893(16) 1.0919(2) 0.11729(15) 0.0467(6) Uani 1 1 d .
H25 H 0.3246 1.0884 0.1344 0.056 Uiso 1 1 calc R
O26 O 0.80025(15) 0.8830(2) 0.29452(13) 0.0787(7) Uani 1 1 d .
C27 C 1.0459(2) 0.8568(3) 0.99645(17) 0.0695(9) Uani 1 1 d .
H27 H 1.0424 0.8470 1.0488 0.083 Uiso 1 1 calc R
C28 C 0.3144(2) 1.2214(3) 0.00911(17) 0.0616(8) Uani 1 1 d .
H28A H 0.3353 1.2866 -0.0182 0.092 Uiso 1 1 calc R
H28B H 0.2767 1.2495 0.0447 0.092 Uiso 1 1 calc R
H28C H 0.2833 1.1685 -0.0268 0.092 Uiso 1 1 calc R
O29 O 0.83413(14) 0.8875(2) 0.43473(13) 0.0815(7) Uani 1 1 d .
C30 C 0.87563(19) 1.0217(2) 0.73992(17) 0.0534(7) Uani 1 1 d .
H30 H 0.8907 1.0371 0.7950 0.064 Uiso 1 1 calc R
C31 C 1.05531(17) 0.8803(3) 0.84163(16) 0.0565(7) Uani 1 1 d .
H31 H 1.0594 0.8873 0.7892 0.068 Uiso 1 1 calc R
C32 C 0.7559(2) 1.1248(3) 0.30006(18) 0.0714(9) Uani 1 1 d .
H32A H 0.7821 1.0920 0.2571 0.086 Uiso 1 1 calc R
H32B H 0.7752 1.2055 0.3065 0.086 Uiso 1 1 calc R
C33 C 0.97004(18) 0.9242(3) 0.61713(17) 0.0555(7) Uani 1 1 d .
H33A H 1.0268 0.9127 0.6454 0.067 Uiso 1 1 calc R
H33B H 0.9725 0.8983 0.5646 0.067 Uiso 1 1 calc R
C34 C 0.7822(2) 1.0539(3) 0.72184(18) 0.0659(8) Uani 1 1 d .
H34A H 0.7489 1.0117 0.7566 0.079 Uiso 1 1 calc R
H34B H 0.7756 1.1372 0.7312 0.079 Uiso 1 1 calc R
C35 C 1.2002(2) 0.9209(3) 1.0296(2) 0.0723(9) Uani 1 1 d .
H35A H 1.1924 0.9957 1.0532 0.108 Uiso 1 1 calc R
H35B H 1.2509 0.9233 1.0033 0.108 Uiso 1 1 calc R
H35C H 1.2069 0.8612 1.0686 0.108 Uiso 1 1 calc R
C36 C 0.6589(2) 1.1239(2) 0.28049(16) 0.0549(7) Uani 1 1 d .
H36 H 0.6470 1.1646 0.2310 0.066 Uiso 1 1 calc R
C37 C 0.54995(19) 0.9992(3) 0.38202(17) 0.0641(8) Uani 1 1 d .
H37A H 0.5433 0.9530 0.4275 0.077 Uiso 1 1 calc R
H37B H 0.4930 1.0117 0.3544 0.077 Uiso 1 1 calc R
C38 C 0.9400(2) 1.0936(2) 0.6979(2) 0.0724(9) Uani 1 1 d .
H38A H 0.9216 1.1750 0.6957 0.087 Uiso 1 1 calc R
H38B H 0.9965 1.0903 0.7278 0.087 Uiso 1 1 calc R
C39 C 0.9481(2) 1.0515(3) 0.6169(2) 0.0677(8) Uani 1 1 d .
H39A H 0.8939 1.0646 0.5846 0.081 Uiso 1 1 calc R
H39B H 0.9928 1.0960 0.5957 0.081 Uiso 1 1 calc R
C40 C 0.5901(3) 1.1172(3) 0.4062(2) 0.0818(11) Uani 1 1 d .
H40A H 0.5519 1.1599 0.4364 0.098 Uiso 1 1 calc R
H40B H 0.6447 1.1049 0.4381 0.098 Uiso 1 1 calc R
C41 C 0.6050(3) 1.1879(3) 0.3367(2) 0.0842(12) Uani 1 1 d .
H41A H 0.6344 1.2601 0.3536 0.101 Uiso 1 1 calc R
H41B H 0.5494 1.2090 0.3092 0.101 Uiso 1 1 calc R

loop_
_atom_site_aniso_label
_atom_site_aniso_U_11
_atom_site_aniso_U_22
_atom_site_aniso_U_33
_atom_site_aniso_U_23
_atom_site_aniso_U_13
_atom_site_aniso_U_12
S1 0.0285(3) 0.0450(3) 0.0365(3) -0.0072(2) 0.0015(2) -0.0013(2)
S2 0.0285(3) 0.0405(3) 0.0402(3) 0.0015(2) 0.0034(2) 0.0010(2)
S3 0.0409(4) 0.0746(5) 0.0454(4) -0.0074(3) -0.0036(3) 0.0119(3)
S4 0.0459(4) 0.0796(5) 0.0512(4) 0.0059(3) -0.0096(3) -0.0002(3)
O2 0.0512(10) 0.0352(8) 0.0535(10) 0.0019(7) 0.0023(8) -0.0032(7)
O3 0.0481(10) 0.0377(9) 0.0532(10) -0.0109(7) -0.0066(8) 0.0028(7)
N4 0.0396(10) 0.0317(9) 0.0388(10) -0.0001(7) 0.0001(8) 0.0069(8)
O5 0.0324(9) 0.0807(13) 0.0505(10) 0.0013(9) 0.0092(8) 0.0062(9)
N6 0.0378(10) 0.0363(9) 0.0348(10) -0.0026(7) -0.0025(8) -0.0056(8)
O7 0.0341(9) 0.0926(15) 0.0476(10) -0.0059(10) 0.0098(8) -0.0030(9)
C8 0.0337(11) 0.0375(11) 0.0414(12) 0.0015(9) 0.0012(9) 0.0025(9)
N9 0.0503(13) 0.0570(13) 0.0506(12) 0.0144(10) -0.0051(10) -0.0034(10)
C10 0.0364(12) 0.0493(13) 0.0393(12) -0.0003(10) 0.0005(10) -0.0076(10)
C11 0.0480(14) 0.0413(12) 0.0398(12) 0.0012(10) 0.0061(10) 0.0106(10)
O12 0.0570(12) 0.0820(14) 0.0524(11) -0.0103(10) -0.0083(9) -0.0217(10)
C13 0.0343(12) 0.0515(13) 0.0406(12) 0.0128(10) 0.0025(10) -0.0008(10)
C14 0.0347(11) 0.0376(11) 0.0335(11) -0.0024(9) 0.0009(9) -0.0049(9)
C15 0.0442(13) 0.0511(14) 0.0457(13) 0.0023(11) 0.0125(11) -0.0087(11)
C16 0.0458(14) 0.0455(13) 0.0532(15) 0.0003(11) -0.0083(12) -0.0012(11)
O17 0.0587(14) 0.138(2) 0.0620(14) 0.0105(14) -0.0154(11) -0.0055(14)
O18 0.0600(13) 0.0750(14) 0.0710(14) 0.0086(11) 0.0022(11) 0.0240(11)
O19 0.0533(12) 0.1051(18) 0.0620(13) 0.0092(12) 0.0044(10) -0.0112(12)
C20 0.0684(17) 0.0432(13) 0.0388(13) 0.0104(10) 0.0069(12) -0.0035(12)
C21 0.0348(13) 0.085(2) 0.0593(17) -0.0064(15) 0.0033(12) -0.0095(13)
C22 0.0486(15) 0.085(2) 0.0473(15) 0.0165(14) 0.0002(12) -0.0173(14)
C23 0.0544(15) 0.0334(11) 0.0395(12) -0.0001(9) -0.0043(11) 0.0006(10)
N24 0.0638(15) 0.0677(15) 0.0427(12) -0.0092(11) 0.0022(11) -0.0072(12)
C25 0.0357(12) 0.0549(14) 0.0490(14) 0.0089(11) 0.0028(11) 0.0003(11)
O26 0.0653(14) 0.1110(18) 0.0586(13) -0.0241(12) 0.0015(11) 0.0306(13)
C27 0.0666(19) 0.098(2) 0.0409(15) 0.0175(15) -0.0067(13) -0.0207(18)
C28 0.0734(19) 0.0533(16) 0.0532(16) 0.0070(12) -0.0133(14) 0.0103(14)
O29 0.0548(12) 0.132(2) 0.0541(12) 0.0023(13) -0.0111(10) 0.0271(13)
C30 0.0652(17) 0.0366(13) 0.0561(16) -0.0073(11) -0.0027(13) 0.0141(12)
C31 0.0383(13) 0.089(2) 0.0420(14) -0.0030(13) 0.0046(11) -0.0069(13)
C32 0.077(2) 0.074(2) 0.0597(18) 0.0029(15) -0.0087(16) -0.0438(17)
C33 0.0455(14) 0.0678(17) 0.0548(16) 0.0120(13) 0.0125(12) 0.0071(13)
C34 0.0664(19) 0.0646(18) 0.0660(19) 0.0000(15) 0.0050(16) 0.0288(15)
C35 0.0614(19) 0.078(2) 0.071(2) -0.0029(16) -0.0213(16) -0.0111(16)
C36 0.0761(19) 0.0359(12) 0.0486(14) -0.0003(11) -0.0103(13) -0.0128(12)
C37 0.0489(16) 0.096(2) 0.0487(16) -0.0058(15) 0.0108(13) 0.0063(16)
C38 0.078(2) 0.0362(14) 0.100(3) 0.0057(15) -0.0028(19) -0.0037(14)
C39 0.066(2) 0.0592(18) 0.079(2) 0.0213(16) 0.0129(17) -0.0027(15)
C40 0.092(3) 0.089(2) 0.062(2) -0.0308(18) -0.0002(18) 0.033(2)
C41 0.116(3) 0.0497(17) 0.081(2) -0.0203(16) -0.014(2) 0.0239(18)

loop_
_atom_type_symbol
_atom_type_description
_atom_type_scat_dispersion_real
_atom_type_scat_dispersion_imag
_atom_type_scat_source
C C 0.0033 0.0016 'International Tables Vol C Tables 4.2.6.8 and 6.1.1.4'
H H 0.0000 0.0000 'International Tables Vol C Tables 4.2.6.8 and 6.1.1.4'
N N 0.0061 0.0033 'International Tables Vol C Tables 4.2.6.8 and 6.1.1.4'
O O 0.0106 0.0060 'International Tables Vol C Tables 4.2.6.8 and 6.1.1.4'
S S 0.1246 0.1234 'International Tables Vol C Tables 4.2.6.8 and 6.1.1.4'

loop_
_geom_angle_atom_site_label_1
_geom_angle_atom_site_label_2
_geom_angle_atom_site_label_3
_geom_angle
O7 S1 O3 118.94(12)
O7 S1 N6 109.10(11)
O3 S1 N6 106.87(10)
O7 S1 C14 106.83(11)
O3 S1 C14 109.25(10)
N6 S1 C14 105.03(10)
O5 S2 O2 118.56(12)
O5 S2 N4 110.15(11)
O2 S2 N4 107.09(10)
O5 S2 C8 106.26(11)
O2 S2 C8 109.01(11)
N4 S2 C8 104.97(10)
O26 S3 O29 119.54(14)
O26 S3 O12 109.08(15)
O29 S3 O12 103.70(14)
O26 S3 N9 111.08(14)
O29 S3 N9 106.29(14)
O12 S3 N9 106.19(12)
O19 S4 O17 119.79(15)
O19 S4 O18 111.42(15)
O17 S4 O18 104.31(15)
O19 S4 N24 109.70(14)
O17 S4 N24 105.22(15)
O18 S4 N24 105.30(13)
C11 N4 C30 119.93(19)
C11 N4 S2 121.45(15)
C30 N4 S2 118.58(17)
C10 N6 C36 120.14(19)
C10 N6 S1 121.77(15)
C36 N6 S1 118.07(16)
C31 C8 C22 119.9(2)
C31 C8 S2 121.78(19)
C22 C8 S2 118.23(19)
C10 N9 S3 125.15(18)
N6 C10 C37 112.1(2)
N6 C10 N9 111.32(19)
C37 C10 N9 108.9(2)
N4 C11 N24 111.21(19)
N4 C11 C33 111.4(2)
N24 C11 C33 109.1(2)
C32 O12 S3 118.64(18)
C14 C13 C25 119.4(2)
C13 C14 C15 120.4(2)
C13 C14 S1 119.48(17)
C15 C14 S1 120.08(19)
C14 C15 C20 118.8(2)
C21 C16 C27 118.4(2)
C21 C16 C35 120.1(3)
C27 C16 C35 121.5(3)
C34 O18 S4 118.4(2)
C23 C20 C15 121.8(2)
C16 C21 C31 121.0(3)
C8 C22 C27 119.5(3)
C20 C23 C25 118.3(2)
C20 C23 C28 121.2(2)
C25 C23 C28 120.6(3)
C11 N24 S4 124.61(18)
C13 C25 C23 121.2(2)
C16 C27 C22 121.5(3)
C34 C30 N4 112.2(2)
C34 C30 C38 116.0(3)
N4 C30 C38 109.5(2)
C8 C31 C21 119.6(3)
O12 C32 C36 114.0(2)
C39 C33 C11 112.3(2)
O18 C34 C30 113.6(2)
N6 C36 C32 111.0(2)
N6 C36 C41 109.6(3)
C32 C36 C41 117.1(3)
C10 C37 C40 111.4(3)
C39 C38 C30 114.0(3)
C33 C39 C38 110.5(3)
C41 C40 C37 110.3(3)
C40 C41 C36 114.2(3)

loop_
_geom_bond_atom_site_label_1
_geom_bond_atom_site_label_2
_geom_bond_distance
S1 O7 1.4295(19)
S1 O3 1.4298(18)
S1 N6 1.6320(19)
S1 C14 1.764(2)
S2 O5 1.4208(18)
S2 O2 1.4307(17)
S2 N4 1.6298(19)
S2 C8 1.763(2)
S3 O26 1.409(2)
S3 O29 1.424(2)
S3 O12 1.562(2)
S3 N9 1.595(2)
S4 O19 1.396(2)
S4 O17 1.424(2)
S4 O18 1.562(2)
S4 N24 1.630(3)
N4 C11 1.458(3)
N4 C30 1.486(3)
N6 C10 1.454(3)
N6 C36 1.472(3)
C8 C31 1.373(4)
C8 C22 1.373(4)
N9 C10 1.497(3)
C10 C37 1.495(4)
C11 N24 1.504(3)
C11 C33 1.513(4)
O12 C32 1.448(4)
C13 C14 1.380(3)
C13 C25 1.384(3)
C14 C15 1.386(3)
C15 C20 1.388(4)
C16 C21 1.374(4)
C16 C27 1.368(4)
C16 C35 1.512(4)
O18 C34 1.433(4)
C20 C23 1.372(4)
C21 C31 1.392(4)
C22 C27 1.386(4)
C23 C25 1.385(3)
C23 C28 1.509(4)
C30 C34 1.498(4)
C30 C38 1.545(5)
C32 C36 1.509(4)
C33 C39 1.490(4)
C36 C41 1.547(5)
C37 C40 1.521(5)
C38 C39 1.515(5)
C40 C41 1.499(5)
